data_7100381
loop_
_publ_author_name
'Baolong Li'
'Li Baozong'
'Peng Yanfen'
'Zhang Yong'

_publ_section_title
;
Supramolecular isomers in the same crystal: a new type
of polycatenation involving ribbons of rings and 2D square networks
polycatenated in 3D architecture
;
_journal_name_full 'Chemical Communications'
_journal_paper_doi 10.1039/b418392d
_journal_year 2005
_chemical_formula_sum 'C33 H49 B2 Cd F8 N15 O5'
_chemical_formula_weight 1021.89
_space_group_IT_number 2
_symmetry_cell_setting triclinic
_symmetry_space_group_name_Hall '-P 1'
_symmetry_space_group_name_H-M 'P -1'
_cell_angle_alpha 82.925(3)
_cell_angle_beta 88.436(3)
_cell_angle_gamma 77.008(2)
_cell_formula_units_Z 2
_cell_length_a 9.9995(4)
_cell_length_b 11.6029(5)
_cell_length_c 20.2826(10)
_cell_measurement_temperature 193.15
_cell_volume 2275.55(17)
_diffrn_ambient_temperature 193.15
_exptl_crystal_density_diffrn 1.491
_cod_depositor_comments
;
The following automatic conversions were performed:
'_symmetry_cell_setting' value 'Triclinic' changed to 'triclinic'
according to '/home/saulius/struct/CIF-dictionaries/cif_core.dic'
dictionary named 'cif_core.dic' version 2.4.1 from 2010-06-29.

Automatic conversion script
Id: cif_fix_enum 1527 2010-12-29 10:47:43Z saulius 
;
_cod_database_code 7100381

loop_
_symmetry_equiv_pos_as_xyz
'x, y, z'
'-x, -y, -z'

loop_
_atom_site_label
_atom_site_type_symbol
_atom_site_fract_x
_atom_site_fract_y
_atom_site_fract_z
_atom_site_U_iso_or_equiv
_atom_site_adp_type
_atom_site_occupancy
_atom_site_symmetry_multiplicity
_atom_site_calc_flag
_atom_site_refinement_flags
_atom_site_disorder_assembly
_atom_site_disorder_group
Cd1 Cd 0.492276(19) 0.271784(19) 0.246279(10) 0.02603(10) Uani 1 1 d . . .
B1 B 0.0616(3) 0.0955(3) 0.16048(17) 0.0275(7) Uani 1 1 d . . .
B2 B -0.0524(4) 0.4151(4) 0.3590(2) 0.0377(9) Uani 1 1 d . . .
F1 F 0.1454(3) 0.1302(3) 0.20559(15) 0.0876(9) Uani 1 1 d . . .
F2 F 0.1422(4) 0.0543(3) 0.11064(15) 0.0916(10) Uani 1 1 d . . .
F3 F -0.0403(3) 0.1920(3) 0.1399(2) 0.0944(11) Uani 1 1 d . . .
F4 F 0.0010(3) 0.0104(2) 0.19345(14) 0.0703(7) Uani 1 1 d . . .
F5 F -0.0062(4) 0.4377(4) 0.4191(2) 0.1181(13) Uani 1 1 d . . .
F6 F 0.0499(3) 0.3218(2) 0.33978(15) 0.0752(8) Uani 1 1 d . . .
F7 F -0.1610(4) 0.3727(6) 0.3782(3) 0.164(2) Uani 1 1 d . . .
F8 F -0.0543(7) 0.5091(3) 0.3170(2) 0.180(3) Uani 1 1 d . . .
O1 O 0.3491(2) 0.1462(2) 0.29350(13) 0.0400(6) Uani 1 1 d D . .
HW1 H 0.281(3) 0.142(4) 0.2737(16) 0.048(12) Uiso 1 1 d D . .
HW2 H 0.334(4) 0.141(4) 0.3345(12) 0.057(13) Uiso 1 1 d D . .
O2 O 0.6384(3) 0.3851(2) 0.19537(12) 0.0388(5) Uani 1 1 d D . .
HW3 H 0.608(4) 0.455(2) 0.2009(18) 0.049(12) Uiso 1 1 d D . .
HW4 H 0.645(4) 0.381(3) 0.1548(13) 0.054(13) Uiso 1 1 d D . .
O3 O 0.5215(4) 0.6092(3) 0.21613(18) 0.0792(10) Uani 1 1 d . . .
O4 O 0.6370(3) 0.3799(3) 0.06155(13) 0.0591(7) Uani 1 1 d . . .
O5 O 0.3399(3) 0.1286(3) 0.42612(13) 0.0564(7) Uani 1 1 d . . .
N1 N 0.8732(3) 0.0805(2) 0.35241(13) 0.0292(5) Uani 1 1 d . . .
N2 N 0.7849(3) 0.0405(3) 0.39730(13) 0.0358(6) Uani 1 1 d . . .
N3 N 0.6711(3) 0.1563(2) 0.31095(12) 0.0299(5) Uani 1 1 d . . .
N4 N 1.3461(3) -0.5050(2) 0.40950(12) 0.0287(5) Uani 1 1 d . . .
N5 N 1.4775(3) -0.4893(3) 0.40536(14) 0.0375(6) Uani 1 1 d . . .
N6 N 1.4427(3) -0.6096(2) 0.33229(12) 0.0290(5) Uani 1 1 d . . .
N7 N 0.0975(3) 0.4416(2) 0.14685(13) 0.0293(5) Uani 1 1 d . . .
N8 N 0.1798(3) 0.4617(3) 0.09390(13) 0.0401(7) Uani 1 1 d . . .
N9 N 0.3050(3) 0.3750(2) 0.18346(13) 0.0308(6) Uani 1 1 d . . .
N10 N -0.3433(3) 1.0403(2) 0.08938(13) 0.0316(6) Uani 1 1 d . . .
N11 N -0.4755(3) 1.0268(3) 0.08663(14) 0.0401(7) Uani 1 1 d . . .
N12 N -0.4535(3) 1.1488(2) 0.16133(12) 0.0281(5) Uani 1 1 d . . .
N13 N 0.5208(4) 0.7832(3) 0.25258(17) 0.0598(9) Uani 1 1 d . . .
N14 N 0.6824(3) 0.2911(3) -0.03219(15) 0.0463(7) Uani 1 1 d . . .
N15 N 0.3068(3) 0.2268(3) 0.51699(15) 0.0434(7) Uani 1 1 d . . .
C1 C 1.0791(3) -0.0754(3) 0.38794(17) 0.0330(7) Uani 1 1 d . . .
C2 C 1.1377(3) -0.1096(3) 0.45004(17) 0.0373(7) Uani 1 1 d . . .
H2A H 1.1399 -0.0510 0.4785 0.045 Uiso 1 1 calc R . .
C3 C 1.1934(3) -0.2286(3) 0.47149(16) 0.0344(7) Uani 1 1 d . . .
H3A H 1.2331 -0.2507 0.5145 0.041 Uiso 1 1 calc R . .
C4 C 1.1913(3) -0.3149(3) 0.43073(15) 0.0300(6) Uani 1 1 d . . .
C5 C 1.1323(4) -0.2808(3) 0.36817(17) 0.0426(8) Uani 1 1 d . . .
H5A H 1.1296 -0.3394 0.3397 0.051 Uiso 1 1 calc R . .
C6 C 1.0772(4) -0.1617(3) 0.34689(17) 0.0441(8) Uani 1 1 d . . .
H6A H 1.0379 -0.1393 0.3038 0.053 Uiso 1 1 calc R . .
C7 C 1.0211(3) 0.0545(3) 0.3651(2) 0.0430(8) Uani 1 1 d . . .
H7A H 1.0393 0.1027 0.3994 0.052 Uiso 1 1 calc R . .
H7B H 1.0686 0.0782 0.3239 0.052 Uiso 1 1 calc R . .
C8 C 1.2478(4) -0.4449(3) 0.45600(16) 0.0348(7) Uani 1 1 d . . .
H8A H 1.2935 -0.4503 0.4993 0.042 Uiso 1 1 calc R . .
H8B H 1.1709 -0.4859 0.4631 0.042 Uiso 1 1 calc R . .
C9 C 0.6649(3) 0.0885(3) 0.37016(16) 0.0338(7) Uani 1 1 d . . .
H9A H 0.5810 0.0769 0.3900 0.041 Uiso 1 1 calc R . .
C10 C 0.8040(3) 0.1490(3) 0.30214(15) 0.0299(6) Uani 1 1 d . . .
H10A H 0.8438 0.1873 0.2651 0.036 Uiso 1 1 calc R . .
C11 C 1.5302(3) -0.5539(3) 0.35860(16) 0.0366(7) Uani 1 1 d . . .
H11A H 1.6226 -0.5612 0.3442 0.044 Uiso 1 1 calc R . .
C12 C 1.3281(3) -0.5762(3) 0.36556(15) 0.0293(6) Uani 1 1 d . . .
H12A H 1.2448 -0.5996 0.3590 0.035 Uiso 1 1 calc R . .
C13 C -0.1033(3) 0.6043(3) 0.11753(16) 0.0307(7) Uani 1 1 d . . .
C14 C -0.1534(4) 0.6412(3) 0.05436(18) 0.0425(8) Uani 1 1 d . . .
H14A H -0.1581 0.5837 0.0255 0.051 Uiso 1 1 calc R . .
C15 C -0.1974(4) 0.7617(3) 0.03205(17) 0.0429(8) Uani 1 1 d . . .
H15A H -0.2320 0.7859 -0.0118 0.051 Uiso 1 1 calc R . .
C16 C -0.1911(3) 0.8458(3) 0.07315(16) 0.0344(7) Uani 1 1 d . . .
C17 C -0.1391(4) 0.8088(3) 0.13704(18) 0.0426(8) Uani 1 1 d . . .
H17A H -0.1330 0.8664 0.1656 0.051 Uiso 1 1 calc R . .
C18 C -0.0963(4) 0.6897(3) 0.15913(17) 0.0404(8) Uani 1 1 d . . .
H18A H -0.0618 0.6654 0.2030 0.048 Uiso 1 1 calc R . .
C19 C -0.0529(3) 0.4737(3) 0.14127(19) 0.0389(8) Uani 1 1 d . . .
H19A H -0.0939 0.4548 0.1851 0.047 Uiso 1 1 calc R . .
H19B H -0.0827 0.4258 0.1097 0.047 Uiso 1 1 calc R . .
C20 C -0.2350(4) 0.9770(3) 0.04802(18) 0.0462(9) Uani 1 1 d . . .
H20A H -0.1545 1.0136 0.0475 0.055 Uiso 1 1 calc R . .
H20B H -0.2688 0.9860 0.0018 0.055 Uiso 1 1 calc R . .
C21 C 0.3035(3) 0.4198(3) 0.11856(16) 0.0368(7) Uani 1 1 d . . .
H21A H 0.3846 0.4207 0.0932 0.044 Uiso 1 1 calc R . .
C22 C 0.1743(3) 0.3907(3) 0.19902(16) 0.0317(7) Uani 1 1 d . . .
H22A H 0.1399 0.3685 0.2417 0.038 Uiso 1 1 calc R . .
C23 C -0.5370(3) 1.0955(3) 0.13040(16) 0.0333(7) Uani 1 1 d . . .
H23A H -0.6324 1.1068 0.1396 0.040 Uiso 1 1 calc R . .
C24 C -0.3328(3) 1.1118(3) 0.13417(15) 0.0303(6) Uani 1 1 d . . .
H24A H -0.2505 1.1332 0.1451 0.036 Uiso 1 1 calc R . .
C25 C 0.3799(7) 0.8299(6) 0.2437(5) 0.131(3) Uani 1 1 d . . .
H25A H 0.3635 0.8771 0.2000 0.197 Uiso 1 1 calc R . .
H25B H 0.3455 0.8808 0.2784 0.197 Uiso 1 1 calc R . .
H25C H 0.3319 0.7645 0.2465 0.197 Uiso 1 1 calc R . .
C26 C 0.5998(7) 0.8640(5) 0.2739(3) 0.0885(18) Uani 1 1 d . . .
H26A H 0.6930 0.8194 0.2859 0.133 Uiso 1 1 calc R . .
H26B H 0.5553 0.8996 0.3125 0.133 Uiso 1 1 calc R . .
H26C H 0.6040 0.9271 0.2376 0.133 Uiso 1 1 calc R . .
C27 C 0.5807(6) 0.6778(4) 0.2380(2) 0.0649(12) Uani 1 1 d . . .
H27A H 0.6769 0.6523 0.2449 0.078 Uiso 1 1 calc R . .
C28 C 0.7839(6) 0.2485(5) -0.0812(2) 0.0710(14) Uani 1 1 d . . .
H28A H 0.8760 0.2439 -0.0642 0.106 Uiso 1 1 calc R . .
H28B H 0.7684 0.3035 -0.1224 0.106 Uiso 1 1 calc R . .
H28C H 0.7759 0.1692 -0.0901 0.106 Uiso 1 1 calc R . .
C29 C 0.5404(5) 0.2897(5) -0.0433(2) 0.0677(12) Uani 1 1 d . . .
H29A H 0.4854 0.3150 -0.0047 0.102 Uiso 1 1 calc R . .
H29B H 0.5335 0.2089 -0.0496 0.102 Uiso 1 1 calc R . .
H29C H 0.5062 0.3444 -0.0830 0.102 Uiso 1 1 calc R . .
C30 C 0.7173(4) 0.3376(3) 0.01932(18) 0.0476(9) Uani 1 1 d . . .
H30A H 0.8114 0.3385 0.0240 0.057 Uiso 1 1 calc R . .
C31 C 0.2101(5) 0.2802(4) 0.5648(2) 0.0669(12) Uani 1 1 d . . .
H31A H 0.1184 0.3050 0.5449 0.100 Uiso 1 1 calc R . .
H31B H 0.2379 0.3499 0.5780 0.100 Uiso 1 1 calc R . .
H31C H 0.2085 0.2220 0.6040 0.100 Uiso 1 1 calc R . .
C32 C 0.4522(5) 0.2170(5) 0.5270(2) 0.0651(12) Uani 1 1 d . . .
H32A H 0.4921 0.1395 0.5519 0.098 Uiso 1 1 calc R . .
H32B H 0.4649 0.2807 0.5521 0.098 Uiso 1 1 calc R . .
H32C H 0.4979 0.2241 0.4838 0.098 Uiso 1 1 calc R . .
C33 C 0.2655(4) 0.1814(4) 0.46707(19) 0.0490(9) Uani 1 1 d . . .
H33A H 0.1693 0.1902 0.4623 0.059 Uiso 1 1 calc R . .

loop_
_atom_site_aniso_label
_atom_site_aniso_U_11
_atom_site_aniso_U_22
_atom_site_aniso_U_33
_atom_site_aniso_U_23
_atom_site_aniso_U_13
_atom_site_aniso_U_12
Cd1 0.02153(14) 0.02603(14) 0.02920(14) -0.00759(9) -0.00291(9) 0.00016(9)
B1 0.0210(16) 0.0274(17) 0.0365(18) -0.0081(14) -0.0023(13) -0.0082(13)
B2 0.0237(18) 0.045(2) 0.047(2) -0.0137(18) 0.0083(15) -0.0095(16)
F1 0.0797(19) 0.113(3) 0.088(2) -0.0335(18) -0.0192(15) -0.0463(18)
F2 0.101(2) 0.104(2) 0.0730(19) -0.0340(17) 0.0346(17) -0.0222(19)
F3 0.0524(16) 0.0557(17) 0.164(3) 0.0176(19) -0.0199(18) -0.0036(13)
F4 0.0796(18) 0.0626(16) 0.0756(17) 0.0048(13) 0.0006(14) -0.0377(14)
F5 0.123(3) 0.131(3) 0.109(3) -0.046(2) -0.012(2) -0.028(3)
F6 0.0842(19) 0.0526(15) 0.0863(19) -0.0097(14) 0.0302(15) -0.0127(14)
F7 0.059(2) 0.254(6) 0.176(4) -0.004(4) 0.021(2) -0.043(3)
F8 0.331(7) 0.066(2) 0.087(3) 0.020(2) 0.034(3) 0.052(3)
O1 0.0334(13) 0.0530(16) 0.0387(14) -0.0046(11) -0.0016(10) -0.0208(11)
O2 0.0419(14) 0.0365(14) 0.0414(14) -0.0077(11) 0.0037(11) -0.0151(11)
O3 0.117(3) 0.0374(17) 0.086(2) -0.0142(16) 0.016(2) -0.0209(18)
O4 0.079(2) 0.0548(18) 0.0401(14) -0.0067(13) 0.0099(14) -0.0072(15)
O5 0.0643(18) 0.0653(19) 0.0428(15) -0.0103(14) 0.0050(13) -0.0198(15)
N1 0.0250(13) 0.0243(13) 0.0365(14) -0.0028(10) -0.0070(10) -0.0015(10)
N2 0.0357(15) 0.0370(15) 0.0322(14) 0.0009(11) -0.0026(11) -0.0054(12)
N3 0.0257(13) 0.0293(14) 0.0321(13) -0.0055(11) -0.0037(10) 0.0007(10)
N4 0.0277(13) 0.0272(13) 0.0294(13) -0.0069(10) 0.0002(10) -0.0004(10)
N5 0.0318(14) 0.0438(17) 0.0402(15) -0.0145(13) -0.0026(11) -0.0101(12)
N6 0.0252(13) 0.0281(13) 0.0337(13) -0.0103(11) -0.0022(10) -0.0019(10)
N7 0.0248(13) 0.0245(13) 0.0352(13) -0.0026(10) -0.0049(10) 0.0013(10)
N8 0.0380(16) 0.0437(17) 0.0317(14) -0.0012(12) -0.0015(12) 0.0038(13)
N9 0.0266(13) 0.0307(14) 0.0314(13) -0.0053(11) -0.0018(10) 0.0027(10)
N10 0.0375(15) 0.0227(13) 0.0311(13) -0.0038(10) 0.0056(11) 0.0003(11)
N11 0.0403(16) 0.0419(17) 0.0405(15) -0.0141(13) -0.0021(12) -0.0090(13)
N12 0.0262(13) 0.0241(13) 0.0327(13) -0.0079(10) -0.0008(10) -0.0003(10)
N13 0.088(3) 0.0365(19) 0.054(2) -0.0040(15) 0.0054(18) -0.0115(18)
N14 0.0528(19) 0.0462(18) 0.0419(16) -0.0064(14) 0.0107(14) -0.0155(15)
N15 0.0429(17) 0.0479(18) 0.0406(16) -0.0028(13) 0.0048(13) -0.0149(14)
C1 0.0209(14) 0.0302(17) 0.0449(18) 0.0005(14) -0.0053(12) -0.0014(12)
C2 0.0352(17) 0.0302(17) 0.0454(19) -0.0106(14) -0.0124(14) -0.0002(14)
C3 0.0353(17) 0.0336(18) 0.0311(16) -0.0054(13) -0.0094(13) 0.0005(13)
C4 0.0279(15) 0.0303(16) 0.0296(15) -0.0070(12) 0.0051(12) -0.0006(12)
C5 0.055(2) 0.0341(19) 0.0352(18) -0.0111(14) -0.0071(15) 0.0015(16)
C6 0.050(2) 0.044(2) 0.0327(17) -0.0029(15) -0.0130(15) 0.0009(16)
C7 0.0266(17) 0.0332(19) 0.067(2) 0.0059(16) -0.0162(15) -0.0070(14)
C8 0.0408(18) 0.0281(17) 0.0315(16) -0.0057(13) 0.0061(13) 0.0010(13)
C9 0.0273(16) 0.0381(18) 0.0340(16) -0.0059(14) 0.0014(12) -0.0025(13)
C10 0.0267(15) 0.0255(15) 0.0343(16) 0.0002(12) -0.0039(12) -0.0009(12)
C11 0.0233(15) 0.048(2) 0.0404(18) -0.0153(15) -0.0010(13) -0.0072(14)
C12 0.0276(15) 0.0251(15) 0.0346(16) -0.0064(12) -0.0014(12) -0.0030(12)
C13 0.0184(14) 0.0280(16) 0.0439(17) -0.0046(13) -0.0054(12) -0.0009(11)
C14 0.047(2) 0.0306(18) 0.047(2) -0.0144(15) -0.0138(16) 0.0027(15)
C15 0.052(2) 0.0354(19) 0.0348(17) -0.0053(14) -0.0097(15) 0.0049(16)
C16 0.0340(17) 0.0279(17) 0.0367(17) -0.0059(13) 0.0107(13) 0.0027(13)
C17 0.053(2) 0.0333(19) 0.0403(18) -0.0151(15) 0.0005(16) -0.0026(16)
C18 0.045(2) 0.0380(19) 0.0353(17) -0.0055(14) -0.0071(14) -0.0014(15)
C19 0.0260(16) 0.0293(17) 0.060(2) -0.0002(15) -0.0111(14) -0.0043(13)
C20 0.058(2) 0.0291(18) 0.0428(19) -0.0036(15) 0.0224(17) 0.0047(16)
C21 0.0322(17) 0.0408(19) 0.0308(16) -0.0026(14) 0.0029(13) 0.0042(14)
C22 0.0280(16) 0.0309(17) 0.0324(16) -0.0016(13) -0.0020(12) 0.0003(12)
C23 0.0257(15) 0.0369(18) 0.0383(17) -0.0130(14) -0.0010(13) -0.0048(13)
C24 0.0277(15) 0.0244(15) 0.0375(16) -0.0053(13) 0.0010(12) -0.0021(12)
C25 0.085(5) 0.082(5) 0.228(10) -0.052(5) 0.018(5) -0.005(4)
C26 0.139(5) 0.059(3) 0.073(3) -0.007(3) -0.020(3) -0.033(3)
C27 0.086(3) 0.043(2) 0.063(3) -0.006(2) 0.016(2) -0.012(2)
C28 0.085(3) 0.065(3) 0.068(3) -0.023(2) 0.031(3) -0.021(3)
C29 0.062(3) 0.083(3) 0.061(3) -0.013(2) -0.006(2) -0.022(2)
C30 0.057(2) 0.044(2) 0.042(2) 0.0007(17) 0.0005(17) -0.0156(18)
C31 0.072(3) 0.067(3) 0.052(2) -0.005(2) 0.011(2) 0.001(2)
C32 0.053(3) 0.087(4) 0.064(3) -0.022(2) 0.000(2) -0.027(2)
C33 0.042(2) 0.060(3) 0.046(2) 0.0019(19) -0.0006(17) -0.0185(18)

loop_
_geom_bond_atom_site_label_1
_geom_bond_atom_site_label_2
_geom_bond_distance
_geom_bond_site_symmetry_2
_geom_bond_publ_flag
Cd1 N3 2.309(2) . ?
Cd1 N9 2.305(2) . ?
Cd1 O2 2.318(2) . ?
Cd1 N6 2.328(2) 1_465 ?
Cd1 N12 2.346(2) 1_645 ?
Cd1 O1 2.368(2) . ?
B1 F2 1.342(4) . ?
B1 F3 1.364(4) . ?
B1 F1 1.409(4) . ?
B1 F4 1.369(4) . ?
B2 F7 1.320(5) . ?
B2 F8 1.296(6) . ?
B2 F6 1.398(5) . ?
B2 F5 1.389(5) . ?
O1 HW1 0.81(2) . ?
O1 HW2 0.84(2) . ?
O2 HW3 0.82(2) . ?
O2 HW4 0.83(2) . ?
O3 C27 1.222(6) . ?
O4 C30 1.228(5) . ?
O5 C33 1.227(5) . ?
N1 C10 1.320(4) . ?
N1 N2 1.364(4) . ?
N1 C7 1.464(4) . ?
N2 C9 1.309(4) . ?
N3 C10 1.321(4) . ?
N3 C9 1.361(4) . ?
N4 C12 1.329(4) . ?
N4 N5 1.366(4) . ?
N4 C8 1.465(4) . ?
N5 C11 1.307(4) . ?
N6 C12 1.320(4) . ?
N6 C11 1.354(4) . ?
N6 Cd1 2.328(2) 1_645 ?
N7 C22 1.321(4) . ?
N7 N8 1.364(4) . ?
N7 C19 1.469(4) . ?
N8 C21 1.311(4) . ?
N9 C22 1.314(4) . ?
N9 C21 1.353(4) . ?
N10 C24 1.325(4) . ?
N10 N11 1.369(4) . ?
N10 C20 1.470(4) . ?
N11 C23 1.314(4) . ?
N12 C24 1.316(4) . ?
N12 C23 1.353(4) . ?
N12 Cd1 2.346(2) 1_465 ?
N13 C27 1.300(6) . ?
N13 C25 1.400(8) . ?
N13 C26 1.464(6) . ?
N14 C30 1.323(5) . ?
N14 C29 1.447(5) . ?
N14 C28 1.450(5) . ?
N15 C33 1.314(5) . ?
N15 C31 1.445(5) . ?
N15 C32 1.450(5) . ?
C1 C2 1.378(5) . ?
C1 C6 1.383(5) . ?
C1 C7 1.507(5) . ?
C2 C3 1.387(5) . ?
C2 H2A 0.9500 . ?
C3 C4 1.378(4) . ?
C3 H3A 0.9500 . ?
C4 C5 1.388(5) . ?
C4 C8 1.516(4) . ?
C5 C6 1.387(5) . ?
C5 H5A 0.9500 . ?
C6 H6A 0.9500 . ?
C7 H7A 0.9900 . ?
C7 H7B 0.9900 . ?
C8 H8A 0.9900 . ?
C8 H8B 0.9900 . ?
C9 H9A 0.9500 . ?
C10 H10A 0.9500 . ?
C11 H11A 0.9500 . ?
C12 H12A 0.9500 . ?
C13 C14 1.371(5) . ?
C13 C18 1.392(5) . ?
C13 C19 1.508(4) . ?
C14 C15 1.390(5) . ?
C14 H14A 0.9500 . ?
C15 C16 1.372(5) . ?
C15 H15A 0.9500 . ?
C16 C17 1.390(5) . ?
C16 C20 1.514(5) . ?
C17 C18 1.373(5) . ?
C17 H17A 0.9500 . ?
C18 H18A 0.9500 . ?
C19 H19A 0.9900 . ?
C19 H19B 0.9900 . ?
C20 H20A 0.9900 . ?
C20 H20B 0.9900 . ?
C21 H21A 0.9500 . ?
C22 H22A 0.9500 . ?
C23 H23A 0.9500 . ?
C24 H24A 0.9500 . ?
C25 H25A 0.9800 . ?
C25 H25B 0.9800 . ?
C25 H25C 0.9800 . ?
C26 H26A 0.9800 . ?
C26 H26B 0.9800 . ?
C26 H26C 0.9800 . ?
C27 H27A 0.9500 . ?
C28 H28A 0.9800 . ?
C28 H28B 0.9800 . ?
C28 H28C 0.9800 . ?
C29 H29A 0.9800 . ?
C29 H29B 0.9800 . ?
C29 H29C 0.9800 . ?
C30 H30A 0.9500 . ?
C31 H31A 0.9800 . ?
C31 H31B 0.9800 . ?
C31 H31C 0.9800 . ?
C32 H32A 0.9800 . ?
C32 H32B 0.9800 . ?
C32 H32C 0.9800 . ?
C33 H33A 0.9500 . ?
